data_1568696
loop_
_publ_author_name
'Jiang, Ningxin'
'Nakritskaia, Daria D.'
'Xie, Jiaze'
'Ramanathan, Arun'
'Varganov, Sergey A.'
'La Pierre, Henry S.'

_publ_section_title
;
 Tuning symmetry and magnetic blocking of an exchange-coupled lanthanide
 ion in isomeric, tetrametallic complexes:
 [LnCl<sub>6</sub>(TiCp<sub>2</sub>)<sub>3</sub>].
;
_journal_issue 16
_journal_name_full 'Chemical science'
_journal_page_first 4302
_journal_page_last 4307
_journal_paper_doi 10.1039/d2sc06263a
_journal_volume 14
_journal_year 2023
_chemical_formula_moiety 'C30 H30 Cl6 Tb Ti3'
_chemical_formula_sum 'C30 H30 Cl6 Tb Ti3'
_chemical_formula_weight 905.86
_chemical_name_systematic C30H30Cl6TbTi3
_chemical_properties_physical Air-sensitive
_space_group_crystal_system monoclinic
_space_group_IT_number 14
_space_group_name_Hall '-P 2yn'
_space_group_name_H-M_alt 'P 1 21/n 1'
_atom_sites_solution_hydrogens geom
_audit_creation_date 2021-04-12
_audit_creation_method
;
Olex2 1.3
(compiled 2020.11.12 svn.r5f609507 for OlexSys, GUI svn.r6272)
;
_audit_update_record
;
2021-06-10 deposited with the CCDC.	2023-03-23 downloaded from the CCDC.
;
_cell_angle_alpha 90
_cell_angle_beta 114.419(2)
_cell_angle_gamma 90
_cell_formula_units_Z 4
_cell_length_a 12.7966(8)
_cell_length_b 21.4650(13)
_cell_length_c 12.9750(7)
_cell_measurement_reflns_used 9034
_cell_measurement_temperature 100
_cell_measurement_theta_max 30.537
_cell_measurement_theta_min 2.580
_cell_volume 3245.2(3)
_computing_cell_refinement 'SAINT V8.40A (?, 2016)'
_computing_data_reduction 'SAINT V8.40A (?, 2016)'
_computing_molecular_graphics 'Olex2 1.3 (Dolomanov et al., 2009)'
_computing_publication_material 'Olex2 1.3 (Dolomanov et al., 2009)'
_computing_structure_refinement 'ShelXL (Sheldrick, 2015)'
_diffrn_ambient_temperature 100
_diffrn_detector 'Bruker APEX2 area detector'
_diffrn_detector_area_resol_mean 7.9
_diffrn_detector_type 'CCD area detector'
_diffrn_measured_fraction_theta_full 0.998
_diffrn_measured_fraction_theta_max 0.994
_diffrn_measurement_device 'three-circle diffractometer'
_diffrn_measurement_device_type 'Bruker SMART APEX2 area detector'
_diffrn_measurement_method '\w and \f scans'
_diffrn_radiation_monochromator 'mirror optics'
_diffrn_radiation_probe x-ray
_diffrn_radiation_type MoK\a
_diffrn_radiation_wavelength 0.71073
_diffrn_reflns_av_R_equivalents 0.0572
_diffrn_reflns_av_unetI/netI 0.0487
_diffrn_reflns_Laue_measured_fraction_full 0.998
_diffrn_reflns_Laue_measured_fraction_max 0.994
_diffrn_reflns_limit_h_max 18
_diffrn_reflns_limit_h_min -15
_diffrn_reflns_limit_k_max 30
_diffrn_reflns_limit_k_min -25
_diffrn_reflns_limit_l_max 18
_diffrn_reflns_limit_l_min -18
_diffrn_reflns_number 38624
_diffrn_reflns_point_group_measured_fraction_full 0.998
_diffrn_reflns_point_group_measured_fraction_max 0.994
_diffrn_reflns_theta_full 25.242
_diffrn_reflns_theta_max 30.545
_diffrn_reflns_theta_min 1.968
_diffrn_source 'microfocus sealed X-ray tube'
_diffrn_source_type 'Incoatec I\ms'
_diffrn_standards_number 0
_exptl_absorpt_coefficient_mu 3.379
_exptl_absorpt_correction_T_max 0.6385
_exptl_absorpt_correction_T_min 0.4354
_exptl_absorpt_correction_type multi-scan
_exptl_absorpt_process_details
'SADABS-2016/2 (Bruker,2016/2) was used for absorption correction. wR2(int) was 0.1167 before and 0.1066 after correction. The Ratio of minimum to maximum transmission is 0.6914. The \l/2 correction factor is Not present.'
_exptl_crystal_colour 'clear greenish green'
_exptl_crystal_colour_lustre clear
_exptl_crystal_colour_modifier greenish
_exptl_crystal_colour_primary green
_exptl_crystal_density_diffrn 1.854
_exptl_crystal_description prism
_exptl_crystal_F_000 1772
_exptl_crystal_preparation 'Mix (Cp2TiCl)2 and TbCl3 in toluene, stir overnight,Magnetic properties'
_exptl_crystal_recrystallization_method 'Sovlent diffusion.'
_exptl_crystal_size_max 0.387
_exptl_crystal_size_mid 0.286
_exptl_crystal_size_min 0.156
_refine_diff_density_max 1.361
_refine_diff_density_min -1.053
_refine_diff_density_rms 0.165
_refine_ls_extinction_method none
_refine_ls_goodness_of_fit_ref 1.052
_refine_ls_hydrogen_treatment constr
_refine_ls_matrix_type full
_refine_ls_number_parameters 361
_refine_ls_number_reflns 9885
_refine_ls_number_restraints 0
_refine_ls_restrained_S_all 1.052
_refine_ls_R_factor_all 0.0384
_refine_ls_R_factor_gt 0.0360
_refine_ls_shift/su_max 0.001
_refine_ls_shift/su_mean 0.000
_refine_ls_structure_factor_coef Fsqd
_refine_ls_weighting_details 'w=1/[\s^2^(Fo^2^)+(0.0474P)^2^+3.9597P] where P=(Fo^2^+2Fc^2^)/3'
_refine_ls_weighting_scheme calc
_refine_ls_wR_factor_gt 0.0929
_refine_ls_wR_factor_ref 0.0950
_reflns_Friedel_coverage 0.000
_reflns_number_gt 9261
_reflns_number_total 9885
_reflns_threshold_expression 'I > 2\s(I)'
_cod_data_source_file d2sc06263a2.cif
_cod_data_source_block mo_a737_0m
_cod_depositor_comments 'Adding full bibliography for 1568691--1568696.cif.'
_cod_database_code 1568696
_shelx_shelxl_version_number 2018/3
_shelx_space_group_comment
;
The symmetry employed for this shelxl refinement is uniquely defined
by the following loop, which should always be used as a source of
symmetry information in preference to the above space-group names.
They are only intended as comments.
;
_shelx_estimated_absorpt_t_max 0.621
_shelx_estimated_absorpt_t_min 0.355
_olex2_refinement_description
;
1.a Aromatic/amide H refined with riding coordinates:
 C7(H7), C8(H8), C6(H6), C10(H10), C9(H9), C25(H25), C1(H1), C11(H11),
 C16(H16), C29(H29), C5(H5), C21(H21), C2(H2), C30(H30), C4(H4), C24(H24),
 C22(H22), C3(H3), C26(H26), C27(H27), C15(H15), C17(H17), C23(H23), C20(H20),
 C12(H12), C28(H28), C13(H13), C18(H18), C19(H19), C14(H14)
;
_olex2_exptl_crystal_mounting_method N.A.
_olex2_submission_original_sample_id C30H30Cl6TbTi3
_olex2_submission_special_instructions 'No special instructions were received'

loop_
_space_group_symop_operation_xyz
'x, y, z'
'-x+1/2, y+1/2, -z+1/2'
'-x, -y, -z'
'x-1/2, -y-1/2, z-1/2'

loop_
_atom_site_label
_atom_site_type_symbol
_atom_site_fract_x
_atom_site_fract_y
_atom_site_fract_z
_atom_site_U_iso_or_equiv
_atom_site_adp_type
_atom_site_occupancy
_atom_site_site_symmetry_order
_atom_site_calc_flag
_atom_site_refinement_flags_posn
_atom_site_refinement_flags_adp
_atom_site_refinement_flags_occupancy
_atom_site_disorder_assembly
_atom_site_disorder_group
Tb1 Tb 0.44864(2) 0.27134(2) 0.35100(2) 0.01393(5) Uani 1 1 d . . . . .
Ti1 Ti 0.40171(4) 0.23977(2) 0.62838(4) 0.01432(9) Uani 1 1 d . . . . .
Ti3 Ti 0.51626(4) 0.12633(2) 0.20237(4) 0.01481(9) Uani 1 1 d . . . . .
Ti2 Ti 0.40261(4) 0.44282(2) 0.22813(4) 0.01764(9) Uani 1 1 d . . . . .
Cl2 Cl 0.28460(5) 0.28165(3) 0.42620(5) 0.01662(11) Uani 1 1 d . . . . .
Cl4 Cl 0.34545(6) 0.33092(3) 0.15773(5) 0.01878(12) Uani 1 1 d . . . . .
Cl6 Cl 0.35400(6) 0.16546(3) 0.25349(6) 0.01966(12) Uani 1 1 d . . . . .
Cl3 Cl 0.53155(6) 0.38579(3) 0.41389(6) 0.02120(12) Uani 1 1 d . . . . .
Cl1 Cl 0.55724(6) 0.22302(3) 0.55443(6) 0.02083(13) Uani 1 1 d . . . . .
Cl5 Cl 0.61080(6) 0.23195(3) 0.28966(5) 0.01701(12) Uani 1 1 d . . . . .
C7 C 0.5482(2) 0.30986(13) 0.7440(2) 0.0191(5) Uani 1 1 d . . . . .
H7 H 0.625611 0.305003 0.753882 0.023 Uiso 1 1 calc R . . . .
C8 C 0.4996(3) 0.28401(15) 0.8132(2) 0.0236(6) Uani 1 1 d . . . . .
H8 H 0.537441 0.257973 0.877100 0.028 Uiso 1 1 calc R . . . .
C6 C 0.4630(3) 0.34432(13) 0.6571(2) 0.0218(5) Uani 1 1 d . . . . .
H6 H 0.472218 0.365996 0.597538 0.026 Uiso 1 1 calc R . . . .
C10 C 0.3612(3) 0.34064(15) 0.6750(3) 0.0297(7) Uani 1 1 d . . . . .
H10 H 0.289960 0.359874 0.629868 0.036 Uiso 1 1 calc R . . . .
C9 C 0.3840(3) 0.30376(17) 0.7706(3) 0.0304(7) Uani 1 1 d . . . . .
H9 H 0.330737 0.293652 0.801701 0.037 Uiso 1 1 calc R . . . .
C25 C 0.5368(3) 0.16809(15) 0.0431(2) 0.0262(6) Uani 1 1 d . . . . .
H25 H 0.599644 0.194710 0.053403 0.031 Uiso 1 1 calc R . . . .
C1 C 0.2819(4) 0.15175(14) 0.5412(3) 0.0359(8) Uani 1 1 d . . . . .
H1 H 0.235723 0.150236 0.462102 0.043 Uiso 1 1 calc R . . . .
C11 C 0.2638(3) 0.43714(17) 0.3032(4) 0.0395(9) Uani 1 1 d . . . . .
H11 H 0.262684 0.401957 0.347153 0.047 Uiso 1 1 calc R . . . .
C16 C 0.4829(3) 0.52576(13) 0.1650(3) 0.0261(6) Uani 1 1 d . . . . .
H16 H 0.463451 0.567703 0.172604 0.031 Uiso 1 1 calc R . . . .
C29 C 0.6475(4) 0.09548(15) 0.3880(3) 0.0366(8) Uani 1 1 d . . . . .
H29 H 0.685794 0.125548 0.444864 0.044 Uiso 1 1 calc R . . . .
C5 C 0.2501(3) 0.17692(15) 0.6240(4) 0.0384(8) Uani 1 1 d . . . . .
H5 H 0.179020 0.196352 0.610741 0.046 Uiso 1 1 calc R . . . .
C21 C 0.4293(3) 0.18722(17) 0.0375(2) 0.0326(7) Uani 1 1 d . . . . .
H21 H 0.406431 0.228617 0.043880 0.039 Uiso 1 1 calc R . . . .
C2 C 0.3931(4) 0.12949(14) 0.5963(4) 0.0395(9) Uani 1 1 d . . . . .
H2 H 0.436979 0.110051 0.561431 0.047 Uiso 1 1 calc R . . . .
C30 C 0.5443(3) 0.06724(18) 0.3684(3) 0.0372(8) Uani 1 1 d . . . . .
H30 H 0.499148 0.074767 0.409660 0.045 Uiso 1 1 calc R . . . .
C4 C 0.3407(4) 0.16837(17) 0.7280(3) 0.0407(9) Uani 1 1 d . . . . .
H4 H 0.341628 0.179770 0.799143 0.049 Uiso 1 1 calc R . . . .
C24 C 0.5355(3) 0.10347(16) 0.0309(3) 0.0312(7) Uani 1 1 d . . . . .
H24 H 0.597201 0.078599 0.031728 0.037 Uiso 1 1 calc R . . . .
C22 C 0.3609(3) 0.1317(2) 0.0201(3) 0.0415(9) Uani 1 1 d . . . . .
H22 H 0.283739 0.129744 0.011890 0.050 Uiso 1 1 calc R . . . .
C3 C 0.4292(4) 0.14069(16) 0.7116(3) 0.0429(10) Uani 1 1 d . . . . .
H3 H 0.502511 0.130838 0.769035 0.052 Uiso 1 1 calc R . . . .
C26 C 0.5176(3) 0.02654(17) 0.2799(3) 0.0392(8) Uani 1 1 d . . . . .
H26 H 0.450289 0.001677 0.248761 0.047 Uiso 1 1 calc R . . . .
C27 C 0.6048(4) 0.02762(15) 0.2432(3) 0.0390(9) Uani 1 1 d . . . . .
H27 H 0.608685 0.002792 0.184283 0.047 Uiso 1 1 calc R . . . .
C15 C 0.2045(3) 0.4444(2) 0.1858(4) 0.0401(9) Uani 1 1 d . . . . .
H15 H 0.154405 0.414668 0.135200 0.048 Uiso 1 1 calc R . . . .
C17 C 0.4254(3) 0.48720(16) 0.0708(3) 0.0346(7) Uani 1 1 d . . . . .
H17 H 0.359581 0.498161 0.004750 0.042 Uiso 1 1 calc R . . . .
C23 C 0.4277(4) 0.08166(19) 0.0174(3) 0.0386(8) Uani 1 1 d . . . . .
H23 H 0.404199 0.039291 0.007839 0.046 Uiso 1 1 calc R . . . .
C20 C 0.5726(3) 0.49234(18) 0.2450(3) 0.0369(8) Uani 1 1 d . . . . .
H20 H 0.624666 0.506922 0.317188 0.044 Uiso 1 1 calc R . . . .
C12 C 0.3266(3) 0.4941(3) 0.3429(4) 0.0572(15) Uani 1 1 d . . . . .
H12 H 0.375864 0.504122 0.418919 0.069 Uiso 1 1 calc R . . . .
C28 C 0.6866(3) 0.07173(17) 0.3080(3) 0.0374(8) Uani 1 1 d . . . . .
H28 H 0.754474 0.083335 0.300014 0.045 Uiso 1 1 calc R . . . .
C13 C 0.3014(4) 0.53118(17) 0.2496(6) 0.0686(19) Uani 1 1 d . . . . .
H13 H 0.329889 0.572132 0.250563 0.082 Uiso 1 1 calc R . . . .
C18 C 0.4822(5) 0.42995(17) 0.0914(4) 0.0512(12) Uani 1 1 d . . . . .
H18 H 0.463051 0.395442 0.041039 0.061 Uiso 1 1 calc R . . . .
C19 C 0.5723(4) 0.43239(19) 0.1990(5) 0.0543(13) Uani 1 1 d . . . . .
H19 H 0.624300 0.399540 0.235211 0.065 Uiso 1 1 calc R . . . .
C14 C 0.2303(4) 0.5007(3) 0.1569(5) 0.0613(16) Uani 1 1 d . . . . .
H14 H 0.202309 0.516525 0.081858 0.074 Uiso 1 1 calc R . . . .

loop_
_atom_site_aniso_label
_atom_site_aniso_U_11
_atom_site_aniso_U_22
_atom_site_aniso_U_33
_atom_site_aniso_U_23
_atom_site_aniso_U_13
_atom_site_aniso_U_12
Tb1 0.01455(8) 0.01142(7) 0.01647(7) -0.00048(3) 0.00706(6) 0.00029(4)
Ti1 0.0120(2) 0.01690(18) 0.01315(19) -0.00261(15) 0.00432(17) 0.00153(16)
Ti3 0.0151(2) 0.01579(19) 0.01509(19) -0.00344(14) 0.00776(18) -0.00214(16)
Ti2 0.0161(2) 0.01046(18) 0.0285(2) 0.00067(16) 0.0114(2) 0.00059(16)
Cl2 0.0124(3) 0.0196(2) 0.0164(3) -0.0002(2) 0.0044(2) 0.0020(2)
Cl4 0.0185(3) 0.0131(2) 0.0200(3) 0.00103(19) 0.0032(2) -0.0003(2)
Cl6 0.0184(3) 0.0139(2) 0.0317(3) -0.0053(2) 0.0154(3) -0.0040(2)
Cl3 0.0161(3) 0.0157(3) 0.0258(3) -0.0038(2) 0.0027(3) -0.0026(2)
Cl1 0.0170(3) 0.0280(3) 0.0183(3) 0.0032(2) 0.0081(2) 0.0094(2)
Cl5 0.0150(3) 0.0167(3) 0.0215(3) -0.00180(19) 0.0097(2) -0.0024(2)
C7 0.0154(12) 0.0218(12) 0.0178(11) -0.0034(9) 0.0046(10) -0.0024(10)
C8 0.0245(15) 0.0300(13) 0.0163(11) -0.0055(10) 0.0084(11) -0.0082(12)
C6 0.0234(14) 0.0187(11) 0.0184(11) -0.0037(9) 0.0037(11) -0.0013(10)
C10 0.0156(13) 0.0288(14) 0.0351(15) -0.0186(12) 0.0008(12) 0.0063(11)
C9 0.0239(15) 0.0415(17) 0.0329(15) -0.0223(13) 0.0187(13) -0.0119(13)
C25 0.0299(16) 0.0358(15) 0.0150(11) 0.0008(10) 0.0113(12) -0.0029(13)
C1 0.053(2) 0.0209(13) 0.0195(13) -0.0008(10) 0.0008(14) -0.0136(14)
C11 0.044(2) 0.0319(16) 0.064(2) 0.0224(16) 0.044(2) 0.0193(15)
C16 0.0322(16) 0.0172(11) 0.0336(15) 0.0030(10) 0.0183(13) -0.0036(11)
C29 0.049(2) 0.0207(13) 0.0241(14) 0.0038(11) -0.0013(15) 0.0096(14)
C5 0.0283(17) 0.0204(14) 0.073(3) -0.0040(15) 0.0277(19) -0.0062(12)
C21 0.0374(19) 0.0418(18) 0.0149(12) 0.0020(11) 0.0071(13) 0.0124(15)
C2 0.054(2) 0.0158(12) 0.068(2) -0.0076(14) 0.044(2) -0.0025(14)
C30 0.042(2) 0.0445(19) 0.0330(16) 0.0179(14) 0.0230(16) 0.0185(16)
C4 0.069(3) 0.0349(17) 0.0278(15) -0.0070(13) 0.0297(18) -0.0213(18)
C24 0.0408(19) 0.0364(16) 0.0220(13) -0.0066(11) 0.0185(14) -0.0001(14)
C22 0.0185(15) 0.084(3) 0.0184(13) -0.0092(16) 0.0037(12) -0.0058(17)
C3 0.035(2) 0.0249(15) 0.0439(19) 0.0136(14) -0.0092(16) -0.0034(14)
C26 0.0357(19) 0.0316(17) 0.047(2) 0.0114(14) 0.0133(17) -0.0103(15)
C27 0.070(3) 0.0186(13) 0.0363(17) 0.0031(12) 0.0302(19) 0.0134(15)
C15 0.0145(14) 0.054(2) 0.052(2) -0.0201(18) 0.0136(15) 0.0008(14)
C17 0.044(2) 0.0329(16) 0.0345(16) -0.0056(13) 0.0233(16) -0.0154(15)
C23 0.046(2) 0.0443(19) 0.0238(14) -0.0179(13) 0.0131(15) -0.0208(17)
C20 0.0213(15) 0.0422(19) 0.049(2) 0.0120(15) 0.0158(15) -0.0073(14)
C12 0.0234(18) 0.080(3) 0.060(3) -0.046(3) 0.0088(18) 0.011(2)
C28 0.0228(16) 0.0380(18) 0.055(2) 0.0272(16) 0.0202(16) 0.0095(14)
C13 0.052(3) 0.0149(15) 0.167(6) 0.009(2) 0.073(4) 0.0091(17)
C18 0.084(3) 0.0260(16) 0.082(3) -0.0158(17) 0.072(3) -0.0160(19)
C19 0.056(3) 0.0340(18) 0.106(4) 0.025(2) 0.068(3) 0.0170(18)
C14 0.049(3) 0.073(3) 0.081(3) 0.050(3) 0.046(3) 0.043(3)

loop_
_atom_type_symbol
_atom_type_description
_atom_type_scat_dispersion_real
_atom_type_scat_dispersion_imag
_atom_type_scat_source
C C 0.0033 0.0016 'International Tables Vol C Tables 4.2.6.8 and 6.1.1.4'
H H 0.0000 0.0000 'International Tables Vol C Tables 4.2.6.8 and 6.1.1.4'
Cl Cl 0.1484 0.1585 'International Tables Vol C Tables 4.2.6.8 and 6.1.1.4'
Tb Tb -0.1723 4.1537 'International Tables Vol C Tables 4.2.6.8 and 6.1.1.4'
Ti Ti 0.2776 0.4457 'International Tables Vol C Tables 4.2.6.8 and 6.1.1.4'

loop_
_geom_angle_atom_site_label_1
_geom_angle_atom_site_label_2
_geom_angle_atom_site_label_3
_geom_angle
_geom_angle_site_symmetry_1
_geom_angle_site_symmetry_3
_geom_angle_publ_flag
Cl2 Tb1 Cl3 94.90(2) . . ?
Cl4 Tb1 Cl2 98.49(2) . . ?
Cl4 Tb1 Cl6 90.67(2) . . ?
Cl4 Tb1 Cl3 79.83(2) . . ?
Cl4 Tb1 Cl1 174.12(2) . . ?
Cl4 Tb1 Cl5 90.89(2) . . ?
Cl6 Tb1 Cl2 88.409(19) . . ?
Cl6 Tb1 Cl3 170.29(2) . . ?
Cl6 Tb1 Cl5 80.933(19) . . ?
Cl1 Tb1 Cl2 80.50(2) . . ?
Cl1 Tb1 Cl6 95.09(2) . . ?
Cl1 Tb1 Cl3 94.46(2) . . ?
Cl1 Tb1 Cl5 91.21(2) . . ?
Cl5 Tb1 Cl2 165.896(19) . . ?
Cl5 Tb1 Cl3 97.12(2) . . ?
Cl1 Ti1 Cl2 83.29(2) . . ?
C7 Ti1 Cl2 113.16(7) . . ?
C7 Ti1 Cl1 78.12(7) . . ?
C7 Ti1 C8 34.07(9) . . ?
C7 Ti1 C1 166.94(11) . . ?
C7 Ti1 C2 134.32(13) . . ?
C8 Ti1 Cl2 136.20(8) . . ?
C8 Ti1 Cl1 105.32(8) . . ?
C8 Ti1 C1 138.70(11) . . ?
C8 Ti1 C2 122.19(13) . . ?
C6 Ti1 Cl2 81.06(7) . . ?
C6 Ti1 Cl1 86.19(8) . . ?
C6 Ti1 C7 34.60(9) . . ?
C6 Ti1 C8 57.44(10) . . ?
C6 Ti1 C10 34.96(11) . . ?
C6 Ti1 C9 57.38(11) . . ?
C6 Ti1 C1 158.46(11) . . ?
C6 Ti1 C2 162.97(12) . . ?
C10 Ti1 Cl2 81.05(9) . . ?
C10 Ti1 Cl1 120.67(9) . . ?
C10 Ti1 C7 57.34(10) . . ?
C10 Ti1 C8 57.31(11) . . ?
C10 Ti1 C9 34.22(13) . . ?
C10 Ti1 C1 132.59(13) . . ?
C10 Ti1 C2 161.80(13) . . ?
C9 Ti1 Cl2 112.58(10) . . ?
C9 Ti1 Cl1 134.92(8) . . ?
C9 Ti1 C7 56.80(10) . . ?
C9 Ti1 C8 34.40(11) . . ?
C9 Ti1 C1 124.83(13) . . ?
C9 Ti1 C2 133.70(13) . . ?
C1 Ti1 Cl2 78.83(8) . . ?
C1 Ti1 Cl1 99.00(11) . . ?
C5 Ti1 Cl2 92.79(11) . . ?
C5 Ti1 Cl1 132.21(9) . . ?
C5 Ti1 C7 143.60(13) . . ?
C5 Ti1 C8 109.74(13) . . ?
C5 Ti1 C6 140.39(12) . . ?
C5 Ti1 C10 105.48(12) . . ?
C5 Ti1 C9 90.46(13) . . ?
C5 Ti1 C1 34.39(13) . . ?
C5 Ti1 C2 56.61(12) . . ?
C5 Ti1 C3 56.92(14) . . ?
C2 Ti1 Cl2 101.60(11) . . ?
C2 Ti1 Cl1 77.50(9) . . ?
C2 Ti1 C1 33.60(14) . . ?
C4 Ti1 Cl2 127.10(11) . . ?
C4 Ti1 Cl1 127.06(11) . . ?
C4 Ti1 C7 114.88(11) . . ?
C4 Ti1 C8 82.08(11) . . ?
C4 Ti1 C6 134.65(11) . . ?
C4 Ti1 C10 107.50(13) . . ?
C4 Ti1 C9 77.85(13) . . ?
C4 Ti1 C1 56.66(12) . . ?
C4 Ti1 C5 34.31(15) . . ?
C4 Ti1 C2 56.44(13) . . ?
C4 Ti1 C3 34.05(16) . . ?
C3 Ti1 Cl2 134.12(10) . . ?
C3 Ti1 Cl1 93.05(12) . . ?
C3 Ti1 C7 110.67(11) . . ?
C3 Ti1 C8 88.96(13) . . ?
C3 Ti1 C6 144.54(12) . . ?
C3 Ti1 C10 136.09(15) . . ?
C3 Ti1 C9 102.14(15) . . ?
C3 Ti1 C1 56.51(12) . . ?
C3 Ti1 C2 34.12(14) . . ?
Cl6 Ti3 Cl5 83.26(2) . . ?
C25 Ti3 Cl6 119.70(8) . . ?
C25 Ti3 Cl5 81.39(8) . . ?
C25 Ti3 C29 134.39(14) . . ?
C25 Ti3 C30 163.14(12) . . ?
C25 Ti3 C24 34.14(11) . . ?
C25 Ti3 C22 57.47(12) . . ?
C25 Ti3 C23 56.79(12) . . ?
C29 Ti3 Cl6 97.88(10) . . ?
C29 Ti3 Cl5 78.23(8) . . ?
C29 Ti3 C30 33.47(14) . . ?
C29 Ti3 C23 138.09(13) . . ?
C21 Ti3 Cl6 85.68(9) . . ?
C21 Ti3 Cl5 82.64(9) . . ?
C21 Ti3 C25 34.69(12) . . ?
C21 Ti3 C29 159.95(13) . . ?
C21 Ti3 C30 161.62(13) . . ?
C21 Ti3 C24 57.31(12) . . ?
C21 Ti3 C22 35.40(14) . . ?
C21 Ti3 C26 143.75(14) . . ?
C21 Ti3 C27 134.83(12) . . ?
C21 Ti3 C23 57.39(13) . . ?
C30 Ti3 Cl6 77.15(9) . . ?
C30 Ti3 Cl5 101.55(11) . . ?
C24 Ti3 Cl6 135.51(9) . . ?
C24 Ti3 Cl5 112.12(9) . . ?
C24 Ti3 C29 125.54(13) . . ?
C24 Ti3 C30 133.95(13) . . ?
C24 Ti3 C23 33.98(13) . . ?
C22 Ti3 Cl6 78.99(9) . . ?
C22 Ti3 Cl5 115.98(12) . . ?
C22 Ti3 C29 164.63(15) . . ?
C22 Ti3 C30 132.22(15) . . ?
C22 Ti3 C24 56.60(13) . . ?
C22 Ti3 C23 33.65(14) . . ?
C26 Ti3 Cl6 92.93(11) . . ?
C26 Ti3 Cl5 133.24(10) . . ?
C26 Ti3 C25 137.00(13) . . ?
C26 Ti3 C29 56.07(13) . . ?
C26 Ti3 C30 33.44(14) . . ?
C26 Ti3 C24 102.97(14) . . ?
C26 Ti3 C22 108.81(15) . . ?
C26 Ti3 C23 88.89(14) . . ?
C27 Ti3 Cl6 126.91(10) . . ?
C27 Ti3 Cl5 126.32(11) . . ?
C27 Ti3 C25 108.69(12) . . ?
C27 Ti3 C29 56.79(12) . . ?
C27 Ti3 C30 56.12(12) . . ?
C27 Ti3 C24 78.44(12) . . ?
C27 Ti3 C22 113.11(15) . . ?
C27 Ti3 C26 34.04(14) . . ?
C27 Ti3 C23 81.34(14) . . ?
C23 Ti3 Cl6 107.00(11) . . ?
C23 Ti3 Cl5 136.83(10) . . ?
C23 Ti3 C30 121.55(14) . . ?
C28 Ti3 Cl6 131.73(10) . . ?
C28 Ti3 Cl5 91.63(10) . . ?
C28 Ti3 C25 106.70(12) . . ?
C28 Ti3 C29 34.80(14) . . ?
C28 Ti3 C21 141.37(12) . . ?
C28 Ti3 C30 56.88(12) . . ?
C28 Ti3 C24 90.76(14) . . ?
C28 Ti3 C22 142.61(15) . . ?
C28 Ti3 C26 57.20(13) . . ?
C28 Ti3 C27 34.69(15) . . ?
C28 Ti3 C23 109.00(16) . . ?
Cl4 Ti2 Cl3 82.38(2) . . ?
C11 Ti2 Cl4 86.90(10) . . ?
C11 Ti2 Cl3 83.70(10) . . ?
C11 Ti2 C16 133.79(12) . . ?
C11 Ti2 C15 34.55(15) . . ?
C11 Ti2 C17 139.19(14) . . ?
C11 Ti2 C12 35.47(16) . . ?
C11 Ti2 C13 56.78(14) . . ?
C11 Ti2 C18 157.37(17) . . ?
C11 Ti2 C19 163.91(15) . . ?
C11 Ti2 C14 56.45(13) . . ?
C16 Ti2 Cl4 133.01(8) . . ?
C16 Ti2 Cl3 118.44(9) . . ?
C16 Ti2 C17 34.49(11) . . ?
C16 Ti2 C13 77.04(13) . . ?
C16 Ti2 C18 56.80(11) . . ?
C15 Ti2 Cl4 79.08(10) . . ?
C15 Ti2 Cl3 115.57(12) . . ?
C15 Ti2 C16 119.12(14) . . ?
C15 Ti2 C17 107.20(15) . . ?
C15 Ti2 C13 55.31(16) . . ?
C15 Ti2 C18 124.96(17) . . ?
C17 Ti2 Cl4 100.80(8) . . ?
C17 Ti2 Cl3 136.84(10) . . ?
C17 Ti2 C18 33.98(14) . . ?
C20 Ti2 Cl4 124.99(11) . . ?
C20 Ti2 Cl3 85.30(9) . . ?
C20 Ti2 C11 144.35(16) . . ?
C20 Ti2 C16 34.25(12) . . ?
C20 Ti2 C15 151.50(15) . . ?
C20 Ti2 C17 57.39(13) . . ?
C20 Ti2 C12 109.73(16) . . ?
C20 Ti2 C13 99.02(15) . . ?
C20 Ti2 C18 57.39(15) . . ?
C20 Ti2 C19 35.01(15) . . ?
C20 Ti2 C14 118.51(17) . . ?
C12 Ti2 Cl4 121.99(14) . . ?
C12 Ti2 Cl3 84.48(14) . . ?
C12 Ti2 C16 102.64(17) . . ?
C12 Ti2 C15 57.11(14) . . ?
C12 Ti2 C17 125.71(18) . . ?
C12 Ti2 C13 33.6(2) . . ?
C12 Ti2 C18 158.72(18) . . ?
C12 Ti2 C19 142.22(18) . . ?
C12 Ti2 C14 55.93(18) . . ?
C13 Ti2 Cl4 134.38(13) . . ?
C13 Ti2 Cl3 115.79(18) . . ?
C13 Ti2 C17 92.72(18) . . ?
C13 Ti2 C18 126.67(18) . . ?
C18 Ti2 Cl4 76.98(9) . . ?
C18 Ti2 Cl3 109.33(14) . . ?
C19 Ti2 Cl4 90.00(12) . . ?
C19 Ti2 Cl3 80.24(13) . . ?
C19 Ti2 C16 57.08(12) . . ?
C19 Ti2 C15 158.92(18) . . ?
C19 Ti2 C17 56.89(16) . . ?
C19 Ti2 C13 132.49(14) . . ?
C19 Ti2 C18 34.10(19) . . ?
C14 Ti2 Cl4 105.71(17) . . ?
C14 Ti2 Cl3 138.05(12) . . ?
C14 Ti2 C16 86.39(15) . . ?
C14 Ti2 C15 33.12(17) . . ?
C14 Ti2 C17 83.06(15) . . ?
C14 Ti2 C13 32.9(2) . . ?
C14 Ti2 C18 112.60(18) . . ?
C14 Ti2 C19 139.31(15) . . ?
Ti1 Cl2 Tb1 97.40(2) . . ?
Ti2 Cl4 Tb1 99.13(2) . . ?
Ti3 Cl6 Tb1 98.38(2) . . ?
Ti2 Cl3 Tb1 97.50(2) . . ?
Ti1 Cl1 Tb1 98.63(2) . . ?
Ti3 Cl5 Tb1 97.35(2) . . ?
C8 C7 Ti1 73.24(16) . . ?
C8 C7 C6 108.6(3) . . ?
C6 C7 Ti1 71.44(15) . . ?
C7 C8 Ti1 72.69(15) . . ?
C7 C8 C9 107.5(3) . . ?
C9 C8 Ti1 72.39(16) . . ?
C7 C6 Ti1 73.97(16) . . ?
C7 C6 C10 107.4(3) . . ?
C10 C6 Ti1 72.79(17) . . ?
C6 C10 Ti1 72.25(16) . . ?
C9 C10 Ti1 73.76(18) . . ?
C9 C10 C6 108.0(3) . . ?
C8 C9 Ti1 73.21(16) . . ?
C10 C9 Ti1 72.02(16) . . ?
C10 C9 C8 108.5(3) . . ?
C21 C25 Ti3 72.35(17) . . ?
C24 C25 Ti3 73.83(17) . . ?
C24 C25 C21 108.6(3) . . ?
C5 C1 Ti1 70.57(18) . . ?
C2 C1 Ti1 73.08(19) . . ?
C2 C1 C5 107.4(3) . . ?
C15 C11 Ti2 72.98(19) . . ?
C15 C11 C12 105.4(4) . . ?
C12 C11 Ti2 72.5(2) . . ?
C17 C16 Ti2 73.27(17) . . ?
C20 C16 Ti2 72.27(17) . . ?
C20 C16 C17 108.6(3) . . ?
C30 C29 Ti3 73.48(19) . . ?
C30 C29 C28 107.9(3) . . ?
C28 C29 Ti3 71.13(19) . . ?
C1 C5 Ti1 75.0(2) . . ?
C4 C5 Ti1 72.6(2) . . ?
C4 C5 C1 107.8(3) . . ?
C25 C21 Ti3 72.96(17) . . ?
C25 C21 C22 106.5(3) . . ?
C22 C21 Ti3 73.2(2) . . ?
C1 C2 Ti1 73.32(18) . . ?
C1 C2 C3 107.9(3) . . ?
C3 C2 Ti1 70.84(19) . . ?
C29 C30 Ti3 73.05(19) . . ?
C26 C30 Ti3 71.97(19) . . ?
C26 C30 C29 108.8(3) . . ?
C5 C4 Ti1 73.1(2) . . ?
C3 C4 Ti1 73.3(2) . . ?
C3 C4 C5 108.6(3) . . ?
C25 C24 Ti3 72.03(16) . . ?
C25 C24 C23 108.2(3) . . ?
C23 C24 Ti3 73.13(18) . . ?
C21 C22 Ti3 71.38(18) . . ?
C23 C22 Ti3 73.5(2) . . ?
C23 C22 C21 107.8(3) . . ?
C2 C3 Ti1 75.04(19) . . ?
C4 C3 Ti1 72.7(2) . . ?
C4 C3 C2 108.3(3) . . ?
C30 C26 Ti3 74.6(2) . . ?
C30 C26 C27 108.7(3) . . ?
C27 C26 Ti3 72.75(19) . . ?
C26 C27 Ti3 73.2(2) . . ?
C26 C27 C28 108.2(3) . . ?
C28 C27 Ti3 72.46(18) . . ?
C11 C15 Ti2 72.47(19) . . ?
C14 C15 Ti2 73.4(2) . . ?
C14 C15 C11 108.6(4) . . ?
C16 C17 Ti2 72.24(18) . . ?
C18 C17 Ti2 73.9(2) . . ?
C18 C17 C16 107.9(4) . . ?
C24 C23 Ti3 72.89(17) . . ?
C22 C23 Ti3 72.80(18) . . ?
C22 C23 C24 109.0(3) . . ?
C16 C20 Ti2 73.48(18) . . ?
C16 C20 C19 107.2(4) . . ?
C19 C20 Ti2 73.0(2) . . ?
C11 C12 Ti2 72.06(19) . . ?
C13 C12 Ti2 73.8(3) . . ?
C13 C12 C11 106.5(4) . . ?
C29 C28 Ti3 74.07(19) . . ?
C27 C28 Ti3 72.9(2) . . ?
C27 C28 C29 106.2(3) . . ?
C12 C13 Ti2 72.5(2) . . ?
C14 C13 Ti2 72.9(2) . . ?
C14 C13 C12 109.5(4) . . ?
C17 C18 Ti2 72.15(19) . . ?
C17 C18 C19 107.9(3) . . ?
C19 C18 Ti2 71.5(2) . . ?
C20 C19 Ti2 72.0(2) . . ?
C18 C19 Ti2 74.4(2) . . ?
C18 C19 C20 108.2(4) . . ?
C15 C14 Ti2 73.5(2) . . ?
C13 C14 Ti2 74.2(2) . . ?
C13 C14 C15 109.9(4) . . ?

loop_
_geom_bond_atom_site_label_1
_geom_bond_atom_site_label_2
_geom_bond_distance
_geom_bond_site_symmetry_2
_geom_bond_publ_flag
Tb1 Cl2 2.6647(6) . ?
Tb1 Cl4 2.6325(6) . ?
Tb1 Cl6 2.6392(6) . ?
Tb1 Cl3 2.6666(6) . ?
Tb1 Cl1 2.6346(7) . ?
Tb1 Cl5 2.6495(6) . ?
Ti1 Cl2 2.5857(8) . ?
Ti1 Cl1 2.5671(8) . ?
Ti1 C7 2.388(3) . ?
Ti1 C8 2.395(3) . ?
Ti1 C6 2.356(3) . ?
Ti1 C10 2.363(3) . ?
Ti1 C9 2.385(3) . ?
Ti1 C1 2.401(3) . ?
Ti1 C5 2.344(3) . ?
Ti1 C2 2.398(3) . ?
Ti1 C4 2.337(3) . ?
Ti1 C3 2.345(3) . ?
Ti3 Cl6 2.5681(8) . ?
Ti3 Cl5 2.5987(7) . ?
Ti3 C25 2.365(3) . ?
Ti3 C29 2.390(3) . ?
Ti3 C21 2.357(3) . ?
Ti3 C30 2.396(3) . ?
Ti3 C24 2.388(3) . ?
Ti3 C22 2.382(3) . ?
Ti3 C26 2.363(3) . ?
Ti3 C27 2.357(3) . ?
Ti3 C23 2.391(3) . ?
Ti3 C28 2.352(3) . ?
Ti2 Cl4 2.5663(8) . ?
Ti2 Cl3 2.5966(8) . ?
Ti2 C11 2.356(3) . ?
Ti2 C16 2.365(3) . ?
Ti2 C15 2.363(3) . ?
Ti2 C17 2.378(3) . ?
Ti2 C20 2.349(3) . ?
Ti2 C12 2.361(4) . ?
Ti2 C13 2.377(4) . ?
Ti2 C18 2.400(3) . ?
Ti2 C19 2.363(4) . ?
Ti2 C14 2.362(4) . ?
C7 C8 1.401(4) . ?
C7 C6 1.411(4) . ?
C8 C9 1.413(5) . ?
C6 C10 1.417(4) . ?
C10 C9 1.397(5) . ?
C25 C21 1.408(5) . ?
C25 C24 1.395(5) . ?
C1 C5 1.404(5) . ?
C1 C2 1.387(6) . ?
C11 C15 1.401(6) . ?
C11 C12 1.437(6) . ?
C16 C17 1.406(5) . ?
C16 C20 1.388(5) . ?
C29 C30 1.378(6) . ?
C29 C28 1.419(5) . ?
C5 C4 1.381(6) . ?
C21 C22 1.441(6) . ?
C2 C3 1.393(6) . ?
C30 C26 1.370(6) . ?
C4 C3 1.371(6) . ?
C24 C23 1.396(5) . ?
C22 C23 1.381(6) . ?
C26 C27 1.382(6) . ?
C27 C28 1.404(6) . ?
C15 C14 1.346(7) . ?
C17 C18 1.396(6) . ?
C20 C19 1.417(6) . ?
C12 C13 1.371(8) . ?
C13 C14 1.341(8) . ?
C18 C19 1.397(8) . ?
